data_7242940
loop_
_publ_author_name
'Bristow, Jonathan C.'
'Cliff, Stacey V. A.'
'Yang, Songjie'
'Wallis, John D.'

_publ_section_title
;
 Interaction, bond formation or reaction between a dimethylamino group and
 an adjacent alkene or aldehyde group in aromatic systems controlled by
 remote molecular constraints
;
_journal_issue 25
_journal_name_full CrystEngComm
_journal_page_first 4500
_journal_page_last 4512
_journal_paper_doi 10.1039/D1CE00377A
_journal_volume 23
_journal_year 2021
_chemical_formula_moiety 'C52 H46 N4'
_chemical_formula_sum 'C52 H46 N4'
_chemical_formula_weight 726.93
_chemical_melting_point 492.5(15)
_chemical_name_systematic
;
N,N-Bis(4,5-diphenyl-8-dimethylaminonaphth-1-methylidene)-1,2-ethanediamine,
;
_space_group_crystal_system orthorhombic
_space_group_IT_number 61
_space_group_name_Hall '-P 2ac 2ab'
_space_group_name_H-M_alt 'P b c a'
_atom_sites_solution_hydrogens geom
_atom_sites_solution_primary dual
_audit_creation_date 2019-07-11
_audit_creation_method
;
Olex2 1.2
(compiled 2018.05.29 svn.r3508 for OlexSys, GUI svn.r5506)
;
_audit_update_record
;
2021-03-09 deposited with the CCDC.	2021-05-27 downloaded from the CCDC.
;
_cell_angle_alpha 90
_cell_angle_beta 90
_cell_angle_gamma 90
_cell_formula_units_Z 8
_cell_length_a 9.8042(2)
_cell_length_b 15.4073(4)
_cell_length_c 52.7317(11)
_cell_measurement_reflns_used 5336
_cell_measurement_temperature 150.01(10)
_cell_measurement_theta_max 70.9420
_cell_measurement_theta_min 4.7890
_cell_volume 7965.5(3)
_computing_cell_refinement 'CrysAlisPro 1.171.39.46 (Rigaku OD, 2018)'
_computing_data_collection 'CrysAlisPro 1.171.39.46 (Rigaku OD, 2018)'
_computing_data_reduction 'CrysAlisPro 1.171.39.46 (Rigaku OD, 2018)'
_computing_molecular_graphics 'Olex2 (Dolomanov et al., 2009)'
_computing_publication_material 'Olex2 (Dolomanov et al., 2009)'
_computing_structure_refinement 'ShelXL (Sheldrick, 2015)'
_computing_structure_solution 'ShelXT (Sheldrick, 2015)'
_diffrn_ambient_environment N~2~
_diffrn_ambient_temperature 150.01(10)
_diffrn_detector 'CCD plate'
_diffrn_detector_area_resol_mean 15.9832
_diffrn_detector_type Sapphire3
_diffrn_measured_fraction_theta_full 0.998
_diffrn_measured_fraction_theta_max 0.975
_diffrn_measurement_details
;
List of Runs (angles in degrees, time in seconds):

  # Type    Start    End  Width  t~exp~   \w     \q     \k     \f   Frames
#--------------------------------------------------------------------------
  1  \w     10.00 104.00   1.00   30.00    --   36.58  77.00 120.00   94
  2  \w    -31.00  53.00   1.00   30.00    --   36.58 -57.00 150.00   84
  3  \w     18.00  90.00   1.00   30.00    --   36.58-125.00 -30.00   72
  4  \w     17.00  71.00   1.00   30.00    --   36.58  37.00 120.00   54
  5  \w     26.00  52.00   1.00   30.00    --   36.58-125.00 -60.00   26
  6  \w    108.00 150.00   1.00  120.00    --  108.00 111.00  60.00   42
  7  \w     40.00  92.00   1.00  120.00    --  108.00-111.00-180.00   52
  8  \w     71.00 100.00   1.00  120.00    --  108.00-111.00  60.00   29
  9  \w     52.00 112.00   1.00  120.00    --  108.00-111.00 -30.00   60
 10  \w     70.00 178.00   1.00  120.00    --  108.00  15.00-150.00  108
;
_diffrn_measurement_device 'four-circle diffractometer'
_diffrn_measurement_device_type 'Xcalibur, Sapphire3, Gemini'
_diffrn_measurement_method '\w scans'
_diffrn_orient_matrix_type 'CrysAlisPro convention (1999,Acta A55,543-557)'
_diffrn_orient_matrix_UB_11 0.1331383000
_diffrn_orient_matrix_UB_12 -0.0520931000
_diffrn_orient_matrix_UB_13 0.0029021000
_diffrn_orient_matrix_UB_21 0.0671516000
_diffrn_orient_matrix_UB_22 0.0781423000
_diffrn_orient_matrix_UB_23 0.0133146000
_diffrn_orient_matrix_UB_31 -0.0496186000
_diffrn_orient_matrix_UB_32 -0.0343106000
_diffrn_orient_matrix_UB_33 0.0258391000
_diffrn_radiation_monochromator graphite
_diffrn_radiation_probe x-ray
_diffrn_radiation_type CuK\a
_diffrn_radiation_wavelength 1.54184
_diffrn_reflns_av_R_equivalents 0.0360
_diffrn_reflns_av_unetI/netI 0.0530
_diffrn_reflns_Laue_measured_fraction_full 0.998
_diffrn_reflns_Laue_measured_fraction_max 0.975
_diffrn_reflns_limit_h_max 11
_diffrn_reflns_limit_h_min -9
_diffrn_reflns_limit_k_max 14
_diffrn_reflns_limit_k_min -18
_diffrn_reflns_limit_l_max 64
_diffrn_reflns_limit_l_min -41
_diffrn_reflns_number 20439
_diffrn_reflns_point_group_measured_fraction_full 0.998
_diffrn_reflns_point_group_measured_fraction_max 0.975
_diffrn_reflns_theta_full 67.684
_diffrn_reflns_theta_max 72.131
_diffrn_reflns_theta_min 4.812
_diffrn_source 'fine-focus sealed X-ray tube'
_diffrn_source_type 'Enhance (Cu) X-ray Source'
_exptl_absorpt_coefficient_mu 0.542
_exptl_absorpt_correction_T_max 1.000
_exptl_absorpt_correction_T_min 0.893
_exptl_absorpt_correction_type gaussian
_exptl_absorpt_process_details
;
CrysAlisPro 1.171.39.46 (Rigaku Oxford Diffraction, 2018)
Numerical absorption correction based on gaussian integration over
			a multifaceted crystal model
Empirical absorption correction using spherical harmonics,
 implemented in SCALE3 ABSPACK scaling algorithm.
;
_exptl_crystal_colour yellow
_exptl_crystal_colour_primary yellow
_exptl_crystal_density_diffrn 1.212
_exptl_crystal_description block
_exptl_crystal_F_000 3088
_exptl_crystal_recrystallization_method 'Re-crystallisation from solvent: DCM/hexane'
_exptl_crystal_size_max 0.263
_exptl_crystal_size_mid 0.192
_exptl_crystal_size_min 0.107
_refine_diff_density_max 0.211
_refine_diff_density_min -0.189
_refine_diff_density_rms 0.042
_refine_ls_extinction_method none
_refine_ls_goodness_of_fit_ref 1.024
_refine_ls_hydrogen_treatment constr
_refine_ls_matrix_type full
_refine_ls_number_parameters 509
_refine_ls_number_reflns 7645
_refine_ls_number_restraints 0
_refine_ls_restrained_S_all 1.024
_refine_ls_R_factor_all 0.0752
_refine_ls_R_factor_gt 0.0524
_refine_ls_shift/su_max 0.001
_refine_ls_shift/su_mean 0.000
_refine_ls_structure_factor_coef Fsqd
_refine_ls_weighting_details 'w=1/[\s^2^(Fo^2^)+(0.0577P)^2^+1.2552P] where P=(Fo^2^+2Fc^2^)/3'
_refine_ls_weighting_scheme calc
_refine_ls_wR_factor_gt 0.1278
_refine_ls_wR_factor_ref 0.1423
_reflns_Friedel_coverage 0.000
_reflns_number_gt 5584
_reflns_number_total 7645
_reflns_threshold_expression 'I > 2\s(I)'
_cod_data_source_file d1ce00377a2.cif
_cod_data_source_block jb426abs
_cod_depositor_comments
;
The following automatic conversions were performed:

data item '_chemical_melting_point' value '491-494' was changed to
'492.5(15)' -- the average value was taken and precision was
estimated.

Automatic conversion script
Id: cif_fix_values 7556 2019-12-06 15:28:31Z antanas 

 Adding full bibliography for 7242927--7242944.cif.
;
_cod_database_code 7242940
_shelx_shelxl_version_number 2016/6
_chemical_oxdiff_formula 'C26 H23 O2 N2'
_chemical_oxdiff_usercomment 'Yellow Block'
_shelx_space_group_comment
;
The symmetry employed for this shelxl refinement is uniquely defined
by the following loop, which should always be used as a source of
symmetry information in preference to the above space-group names.
They are only intended as comments.
;
_reflns_odcompleteness_completeness 99.74
_reflns_odcompleteness_iscentric 1
_reflns_odcompleteness_theta 66.97
_olex2_refinement_description
;
1. Fixed Uiso
 At 1.2 times of:
  All C(H) groups, All C(H,H) groups
 At 1.5 times of:
  All C(H,H,H) groups
2.a Secondary CH2 refined with riding coordinates:
 C26(H26A,H26B), C27(H27A,H27B)
2.b Aromatic/amide H refined with riding coordinates:
 C2(H2), C3(H3), C7(H7), C8(H8), C14(H14), C15(H15), C16(H16), C17(H17),
 C18(H18), C20(H20), C21(H21), C22(H22), C23(H23), C24(H24), C25(H25), C28(H28),
  C32(H32), C33(H33), C37(H37), C38(H38), C42(H42), C43(H43), C44(H44),
 C45(H45), C46(H46), C48(H48), C49(H49), C50(H50), C51(H51), C52(H52)
2.c Idealised Me refined as rotating group:
 C11(H11A,H11B,H11C), C12(H12A,H12B,H12C), C39(H39A,H39B,H39C), C40(H40A,H40B,
 H40C)
;
_olex2_submission_special_instructions 'No special instructions were received'
_oxdiff_exptl_absorpt_empirical_details
;
Empirical correction (ABSPACK) includes:
- Absorption correction using spherical harmonics
- Frame scaling
;
_oxdiff_exptl_absorpt_empirical_full_max 1.127
_oxdiff_exptl_absorpt_empirical_full_min 0.870

loop_
_space_group_symop_operation_xyz
'x, y, z'
'-x+1/2, -y, z+1/2'
'-x, y+1/2, -z+1/2'
'x+1/2, -y+1/2, -z'
'-x, -y, -z'
'x-1/2, y, -z-1/2'
'x, -y-1/2, z-1/2'
'-x-1/2, y-1/2, z'

loop_
_atom_site_label
_atom_site_type_symbol
_atom_site_fract_x
_atom_site_fract_y
_atom_site_fract_z
_atom_site_U_iso_or_equiv
_atom_site_adp_type
_atom_site_occupancy
_atom_site_site_symmetry_order
_atom_site_calc_flag
_atom_site_refinement_flags_posn
_atom_site_refinement_flags_adp
_atom_site_refinement_flags_occupancy
_atom_site_disorder_assembly
_atom_site_disorder_group
N1 N 0.89928(17) 0.68808(12) 0.51567(3) 0.0371(4) Uani 1 1 d . . . . .
N2 N 0.71815(19) 0.49272(13) 0.50190(3) 0.0402(4) Uani 1 1 d . . . . .
N3 N 0.68070(18) 0.50170(13) 0.43189(3) 0.0407(4) Uani 1 1 d . . . . .
N4 N 0.59116(17) 0.28225(12) 0.41226(3) 0.0354(4) Uani 1 1 d . . . . .
C1 C 0.90365(19) 0.68916(14) 0.54265(4) 0.0330(4) Uani 1 1 d . . . . .
C2 C 0.9578(2) 0.75719(14) 0.55591(4) 0.0385(5) Uani 1 1 d . . . . .
H2 H 0.995888 0.803810 0.547223 0.046 Uiso 1 1 calc R . . . .
C3 C 0.9564(2) 0.75720(14) 0.58247(4) 0.0374(5) Uani 1 1 d . . . . .
H3 H 0.987237 0.806240 0.591006 0.045 Uiso 1 1 calc R . . . .
C4 C 0.91128(18) 0.68754(13) 0.59638(4) 0.0313(4) Uani 1 1 d . . . . .
C5 C 0.86540(18) 0.61056(13) 0.58314(4) 0.0301(4) Uani 1 1 d . . . . .
C6 C 0.83218(19) 0.52981(13) 0.59540(4) 0.0325(4) Uani 1 1 d . . . . .
C7 C 0.7731(2) 0.46422(15) 0.58139(4) 0.0407(5) Uani 1 1 d . . . . .
H7 H 0.754392 0.411467 0.589229 0.049 Uiso 1 1 calc R . . . .
C8 C 0.7406(2) 0.47462(15) 0.55588(4) 0.0427(5) Uani 1 1 d . . . . .
H8 H 0.694044 0.430674 0.547433 0.051 Uiso 1 1 calc R . . . .
C9 C 0.7758(2) 0.54821(14) 0.54306(4) 0.0343(4) Uani 1 1 d . . . . .
C10 C 0.84869(19) 0.61592(13) 0.55600(4) 0.0319(4) Uani 1 1 d . . . . .
C11 C 1.0018(2) 0.63103(17) 0.50427(4) 0.0462(6) Uani 1 1 d . . . . .
H11A H 1.090844 0.655584 0.506677 0.069 Uiso 1 1 calc GR . . . .
H11B H 0.983891 0.625106 0.486451 0.069 Uiso 1 1 calc GR . . . .
H11C H 0.997840 0.575000 0.512195 0.069 Uiso 1 1 calc GR . . . .
C12 C 0.8975(3) 0.77236(16) 0.50327(4) 0.0539(6) Uani 1 1 d . . . . .
H12A H 0.832354 0.809284 0.511532 0.081 Uiso 1 1 calc GR . . . .
H12B H 0.872602 0.765292 0.485791 0.081 Uiso 1 1 calc GR . . . .
H12C H 0.986485 0.798155 0.504319 0.081 Uiso 1 1 calc GR . . . .
C13 C 0.90098(19) 0.70173(12) 0.62431(4) 0.0303(4) Uani 1 1 d . . . . .
C14 C 1.0135(2) 0.73000(13) 0.63815(4) 0.0333(4) Uani 1 1 d . . . . .
H14 H 1.097151 0.736530 0.630072 0.040 Uiso 1 1 calc R . . . .
C15 C 1.0026(2) 0.74847(13) 0.66368(4) 0.0373(5) Uani 1 1 d . . . . .
H15 H 1.079127 0.766122 0.672730 0.045 Uiso 1 1 calc R . . . .
C16 C 0.8781(2) 0.74080(14) 0.67583(4) 0.0408(5) Uani 1 1 d . . . . .
H16 H 0.870738 0.753275 0.693033 0.049 Uiso 1 1 calc R . . . .
C17 C 0.7649(2) 0.71451(14) 0.66226(4) 0.0407(5) Uani 1 1 d . . . . .
H17 H 0.680907 0.710039 0.670359 0.049 Uiso 1 1 calc R . . . .
C18 C 0.7753(2) 0.69479(13) 0.63679(4) 0.0342(4) Uani 1 1 d . . . . .
H18 H 0.698472 0.676825 0.627874 0.041 Uiso 1 1 calc R . . . .
C19 C 0.86135(19) 0.50903(13) 0.62243(4) 0.0311(4) Uani 1 1 d . . . . .
C20 C 0.9906(2) 0.52103(13) 0.63289(4) 0.0343(4) Uani 1 1 d . . . . .
H20 H 1.060534 0.543722 0.622990 0.041 Uiso 1 1 calc R . . . .
C21 C 1.0150(2) 0.49943(14) 0.65780(4) 0.0424(5) Uani 1 1 d . . . . .
H21 H 1.101035 0.508820 0.664705 0.051 Uiso 1 1 calc R . . . .
C22 C 0.9133(3) 0.46396(15) 0.67265(4) 0.0484(6) Uani 1 1 d . . . . .
H22 H 0.930212 0.450388 0.689548 0.058 Uiso 1 1 calc R . . . .
C23 C 0.7861(3) 0.44876(15) 0.66226(4) 0.0469(6) Uani 1 1 d . . . . .
H23 H 0.718132 0.423296 0.672042 0.056 Uiso 1 1 calc R . . . .
C24 C 0.7596(2) 0.47126(14) 0.63737(4) 0.0384(5) Uani 1 1 d . . . . .
H24 H 0.673656 0.461209 0.630521 0.046 Uiso 1 1 calc R . . . .
C25 C 0.7206(2) 0.55679(14) 0.51695(4) 0.0358(4) Uani 1 1 d . . . . .
H25 H 0.687201 0.610185 0.511547 0.043 Uiso 1 1 calc R . . . .
C26 C 0.6499(2) 0.50468(16) 0.47769(4) 0.0445(5) Uani 1 1 d . . . . .
H26A H 0.609749 0.562170 0.476989 0.053 Uiso 1 1 calc R . . . .
H26B H 0.577161 0.462402 0.475959 0.053 Uiso 1 1 calc R . . . .
C27 C 0.7502(2) 0.49399(16) 0.45625(4) 0.0441(5) Uani 1 1 d . . . . .
H27A H 0.820517 0.538096 0.457516 0.053 Uiso 1 1 calc R . . . .
H27B H 0.793691 0.437583 0.457450 0.053 Uiso 1 1 calc R . . . .
C28 C 0.7045(2) 0.44221(14) 0.41596(4) 0.0354(4) Uani 1 1 d . . . . .
H28 H 0.755759 0.394238 0.420832 0.043 Uiso 1 1 calc R . . . .
C29 C 0.65216(19) 0.44775(13) 0.38969(3) 0.0309(4) Uani 1 1 d . . . . .
C30 C 0.62348(18) 0.37272(13) 0.37446(3) 0.0282(4) Uani 1 1 d . . . . .
C31 C 0.60290(18) 0.28829(13) 0.38550(3) 0.0304(4) Uani 1 1 d . . . . .
C32 C 0.5957(2) 0.21707(13) 0.37005(4) 0.0337(4) Uani 1 1 d . . . . .
H32 H 0.580579 0.162509 0.377049 0.040 Uiso 1 1 calc R . . . .
C33 C 0.6109(2) 0.22578(13) 0.34381(4) 0.0326(4) Uani 1 1 d . . . . .
H33 H 0.614716 0.175894 0.333906 0.039 Uiso 1 1 calc R . . . .
C34 C 0.62043(18) 0.30496(12) 0.33212(3) 0.0286(4) Uani 1 1 d . . . . .
C35 C 0.61548(18) 0.38223(12) 0.34740(3) 0.0278(4) Uani 1 1 d . . . . .
C36 C 0.60521(19) 0.46852(13) 0.33711(4) 0.0297(4) Uani 1 1 d . . . . .
C37 C 0.6203(2) 0.53828(13) 0.35303(4) 0.0347(4) Uani 1 1 d . . . . .
H37 H 0.610901 0.593972 0.346463 0.042 Uiso 1 1 calc R . . . .
C38 C 0.6493(2) 0.52835(13) 0.37864(4) 0.0351(4) Uani 1 1 d . . . . .
H38 H 0.667055 0.577168 0.388473 0.042 Uiso 1 1 calc R . . . .
C39 C 0.4644(2) 0.31677(15) 0.42275(4) 0.0410(5) Uani 1 1 d . . . . .
H39A H 0.443416 0.371098 0.414740 0.062 Uiso 1 1 calc GR . . . .
H39B H 0.474901 0.325542 0.440671 0.062 Uiso 1 1 calc GR . . . .
H39C H 0.391680 0.276358 0.419745 0.062 Uiso 1 1 calc GR . . . .
C40 C 0.6238(3) 0.19825(16) 0.42338(4) 0.0509(6) Uani 1 1 d . . . . .
H40A H 0.554014 0.157162 0.419045 0.076 Uiso 1 1 calc GR . . . .
H40B H 0.629035 0.203790 0.441488 0.076 Uiso 1 1 calc GR . . . .
H40C H 0.709962 0.178451 0.416940 0.076 Uiso 1 1 calc GR . . . .
C41 C 0.65184(19) 0.30472(12) 0.30439(3) 0.0293(4) Uani 1 1 d . . . . .
C42 C 0.5717(2) 0.25874(14) 0.28715(4) 0.0375(5) Uani 1 1 d . . . . .
H42 H 0.493081 0.230872 0.292709 0.045 Uiso 1 1 calc R . . . .
C43 C 0.6083(2) 0.25427(15) 0.26188(4) 0.0441(5) Uani 1 1 d . . . . .
H43 H 0.552983 0.224548 0.250488 0.053 Uiso 1 1 calc R . . . .
C44 C 0.7260(3) 0.29349(16) 0.25345(4) 0.0465(6) Uani 1 1 d . . . . .
H44 H 0.750166 0.290160 0.236419 0.056 Uiso 1 1 calc R . . . .
C45 C 0.8084(2) 0.33788(15) 0.27037(4) 0.0411(5) Uani 1 1 d . . . . .
H45 H 0.888770 0.363604 0.264799 0.049 Uiso 1 1 calc R . . . .
C46 C 0.7708(2) 0.34386(13) 0.29553(3) 0.0324(4) Uani 1 1 d . . . . .
H46 H 0.825800 0.374526 0.306768 0.039 Uiso 1 1 calc R . . . .
C47 C 0.5683(2) 0.48926(12) 0.31030(4) 0.0316(4) Uani 1 1 d . . . . .
C48 C 0.4465(2) 0.45969(14) 0.29993(4) 0.0373(5) Uani 1 1 d . . . . .
H48 H 0.391917 0.421919 0.309218 0.045 Uiso 1 1 calc R . . . .
C49 C 0.4053(3) 0.48555(15) 0.27605(4) 0.0467(6) Uani 1 1 d . . . . .
H49 H 0.322765 0.465945 0.269498 0.056 Uiso 1 1 calc R . . . .
C50 C 0.4865(3) 0.54051(16) 0.26190(4) 0.0523(6) Uani 1 1 d . . . . .
H50 H 0.459645 0.557015 0.245687 0.063 Uiso 1 1 calc R . . . .
C51 C 0.6079(3) 0.57095(16) 0.27191(4) 0.0501(6) Uani 1 1 d . . . . .
H51 H 0.662697 0.607902 0.262400 0.060 Uiso 1 1 calc R . . . .
C52 C 0.6479(2) 0.54649(14) 0.29608(4) 0.0402(5) Uani 1 1 d . . . . .
H52 H 0.728394 0.568371 0.302879 0.048 Uiso 1 1 calc R . . . .

loop_
_atom_site_aniso_label
_atom_site_aniso_U_11
_atom_site_aniso_U_22
_atom_site_aniso_U_33
_atom_site_aniso_U_23
_atom_site_aniso_U_13
_atom_site_aniso_U_12
N1 0.0377(9) 0.0374(10) 0.0360(9) 0.0017(7) 0.0025(7) 0.0040(8)
N2 0.0409(10) 0.0449(11) 0.0347(9) -0.0056(8) -0.0008(7) 0.0024(8)
N3 0.0426(10) 0.0440(11) 0.0353(9) -0.0044(8) -0.0036(7) -0.0012(8)
N4 0.0348(9) 0.0379(10) 0.0334(8) 0.0040(7) 0.0053(7) 0.0071(7)
C1 0.0297(9) 0.0332(11) 0.0362(10) -0.0001(8) 0.0014(8) 0.0044(8)
C2 0.0408(11) 0.0319(11) 0.0428(11) 0.0048(9) 0.0027(9) -0.0030(9)
C3 0.0399(11) 0.0312(11) 0.0411(11) -0.0026(9) -0.0025(9) -0.0038(9)
C4 0.0258(9) 0.0315(11) 0.0365(10) -0.0010(8) -0.0011(8) 0.0012(8)
C5 0.0231(8) 0.0311(10) 0.0360(10) -0.0029(8) 0.0004(7) 0.0029(7)
C6 0.0275(9) 0.0321(11) 0.0378(10) -0.0036(8) 0.0008(8) -0.0001(8)
C7 0.0467(12) 0.0337(11) 0.0419(11) -0.0015(9) -0.0020(9) -0.0071(10)
C8 0.0470(12) 0.0363(12) 0.0447(12) -0.0084(10) -0.0054(10) -0.0090(10)
C9 0.0316(10) 0.0352(11) 0.0362(10) -0.0059(9) 0.0019(8) 0.0015(8)
C10 0.0277(9) 0.0300(10) 0.0381(10) -0.0024(8) 0.0011(8) 0.0044(8)
C11 0.0392(12) 0.0555(15) 0.0440(12) -0.0034(11) 0.0061(9) 0.0057(10)
C12 0.0744(18) 0.0436(14) 0.0435(12) 0.0064(11) -0.0040(12) 0.0005(13)
C13 0.0290(9) 0.0229(10) 0.0389(10) -0.0003(8) -0.0021(8) 0.0008(7)
C14 0.0288(9) 0.0282(10) 0.0428(11) 0.0026(8) -0.0012(8) -0.0023(8)
C15 0.0436(12) 0.0271(10) 0.0413(11) 0.0025(8) -0.0124(9) -0.0036(9)
C16 0.0548(13) 0.0326(11) 0.0350(10) -0.0002(9) -0.0015(9) -0.0005(10)
C17 0.0403(11) 0.0383(12) 0.0434(11) -0.0007(9) 0.0083(9) 0.0008(9)
C18 0.0285(9) 0.0310(10) 0.0430(11) -0.0020(9) -0.0015(8) -0.0007(8)
C19 0.0294(9) 0.0246(10) 0.0393(10) -0.0026(8) 0.0018(8) 0.0006(8)
C20 0.0308(10) 0.0275(10) 0.0445(11) -0.0035(8) 0.0000(8) 0.0010(8)
C21 0.0473(12) 0.0321(11) 0.0478(12) -0.0032(9) -0.0122(10) 0.0072(10)
C22 0.0745(17) 0.0320(12) 0.0388(11) 0.0031(9) -0.0023(11) 0.0122(11)
C23 0.0617(15) 0.0298(11) 0.0491(13) 0.0038(10) 0.0162(11) 0.0014(10)
C24 0.0364(10) 0.0305(11) 0.0482(12) -0.0010(9) 0.0049(9) -0.0023(9)
C25 0.0310(10) 0.0366(11) 0.0398(10) -0.0043(9) 0.0021(8) 0.0018(9)
C26 0.0436(12) 0.0482(14) 0.0417(12) -0.0080(10) -0.0041(9) 0.0037(10)
C27 0.0441(12) 0.0511(14) 0.0373(11) -0.0049(10) -0.0053(9) -0.0016(10)
C28 0.0326(10) 0.0356(11) 0.0381(10) -0.0025(9) -0.0023(8) -0.0010(8)
C29 0.0262(9) 0.0334(11) 0.0329(10) -0.0048(8) 0.0004(7) 0.0015(8)
C30 0.0227(8) 0.0287(10) 0.0333(9) -0.0024(8) 0.0017(7) 0.0037(7)
C31 0.0244(9) 0.0336(11) 0.0332(9) 0.0013(8) 0.0012(7) 0.0039(8)
C32 0.0332(10) 0.0284(10) 0.0393(10) 0.0041(8) 0.0033(8) -0.0014(8)
C33 0.0329(10) 0.0248(10) 0.0400(10) -0.0054(8) 0.0003(8) 0.0005(8)
C34 0.0260(9) 0.0252(10) 0.0347(10) -0.0015(8) -0.0014(7) -0.0005(7)
C35 0.0225(8) 0.0288(10) 0.0322(9) -0.0019(8) -0.0003(7) -0.0009(7)
C36 0.0272(9) 0.0271(10) 0.0348(10) -0.0010(8) 0.0013(7) 0.0000(8)
C37 0.0401(11) 0.0229(10) 0.0411(11) 0.0007(8) 0.0007(9) 0.0006(8)
C38 0.0376(10) 0.0292(10) 0.0386(10) -0.0095(8) -0.0003(8) -0.0016(8)
C39 0.0364(11) 0.0476(13) 0.0391(11) 0.0014(9) 0.0060(9) 0.0046(10)
C40 0.0634(15) 0.0495(15) 0.0398(12) 0.0086(10) 0.0055(11) 0.0174(12)
C41 0.0322(9) 0.0244(9) 0.0314(9) -0.0023(7) -0.0014(8) 0.0052(8)
C42 0.0367(10) 0.0336(11) 0.0423(11) -0.0058(9) -0.0050(9) 0.0016(9)
C43 0.0569(14) 0.0368(12) 0.0387(11) -0.0097(9) -0.0141(10) 0.0076(11)
C44 0.0615(15) 0.0475(14) 0.0305(10) -0.0014(9) 0.0021(10) 0.0104(12)
C45 0.0467(12) 0.0392(12) 0.0372(11) 0.0028(9) 0.0052(9) 0.0032(10)
C46 0.0362(10) 0.0290(10) 0.0319(9) 0.0006(8) -0.0013(8) 0.0010(8)
C47 0.0374(10) 0.0230(9) 0.0344(10) -0.0009(8) 0.0007(8) 0.0050(8)
C48 0.0419(11) 0.0292(11) 0.0406(11) -0.0016(9) -0.0009(9) 0.0018(9)
C49 0.0542(14) 0.0405(13) 0.0453(12) -0.0058(10) -0.0139(10) 0.0041(11)
C50 0.0761(17) 0.0429(14) 0.0378(11) 0.0037(10) -0.0101(11) 0.0105(12)
C51 0.0634(15) 0.0419(14) 0.0451(12) 0.0121(10) 0.0049(11) 0.0033(12)
C52 0.0435(12) 0.0324(11) 0.0447(11) 0.0037(9) 0.0000(9) -0.0006(9)

loop_
_atom_type_symbol
_atom_type_description
_atom_type_scat_dispersion_real
_atom_type_scat_dispersion_imag
_atom_type_scat_source
C C 0.0181 0.0091 'International Tables Vol C Tables 4.2.6.8 and 6.1.1.4'
H H 0.0000 0.0000 'International Tables Vol C Tables 4.2.6.8 and 6.1.1.4'
N N 0.0311 0.0180 'International Tables Vol C Tables 4.2.6.8 and 6.1.1.4'

loop_
_exptl_crystal_face_index_h
_exptl_crystal_face_index_k
_exptl_crystal_face_index_l
_exptl_crystal_face_perp_dist
-4 7 -6 0.0704
5 -4 -16 0.0956
2 3 -30 0.0905
-2 -4 30 0.0836
-1 -1 -34 0.0538
0 0 34 0.0381
4 7 0 0.0880
-4 -7 -1 0.1239
3 -8 -10 0.0830

loop_
_geom_angle_atom_site_label_1
_geom_angle_atom_site_label_2
_geom_angle_atom_site_label_3
_geom_angle
_geom_angle_site_symmetry_1
_geom_angle_site_symmetry_3
_geom_angle_publ_flag
C1 N1 C11 113.37(17) . . ?
C1 N1 C12 116.05(18) . . ?
C12 N1 C11 111.09(18) . . ?
C25 N2 C26 117.40(19) . . ?
C28 N3 C27 116.07(19) . . ?
C31 N4 C39 114.96(16) . . ?
C31 N4 C40 116.16(17) . . ?
C40 N4 C39 110.98(17) . . ?
N1 C1 C10 118.03(18) . . ?
C2 C1 N1 122.12(19) . . ?
C2 C1 C10 119.86(18) . . ?
C1 C2 H2 119.7 . . ?
C1 C2 C3 120.5(2) . . ?
C3 C2 H2 119.8 . . ?
C2 C3 H3 118.8 . . ?
C4 C3 C2 122.5(2) . . ?
C4 C3 H3 118.8 . . ?
C3 C4 C5 118.88(18) . . ?
C3 C4 C13 115.75(18) . . ?
C5 C4 C13 125.08(17) . . ?
C6 C5 C4 124.20(17) . . ?
C6 C5 C10 117.97(17) . . ?
C10 C5 C4 117.81(18) . . ?
C5 C6 C19 124.91(17) . . ?
C7 C6 C5 119.22(18) . . ?
C7 C6 C19 115.84(19) . . ?
C6 C7 H7 119.0 . . ?
C6 C7 C8 122.0(2) . . ?
C8 C7 H7 119.0 . . ?
C7 C8 H8 119.4 . . ?
C9 C8 C7 121.1(2) . . ?
C9 C8 H8 119.4 . . ?
C8 C9 C10 119.59(18) . . ?
C8 C9 C25 116.18(19) . . ?
C10 C9 C25 123.83(19) . . ?
C1 C10 C5 119.27(18) . . ?
C1 C10 C9 121.64(18) . . ?
C9 C10 C5 119.08(18) . . ?
N1 C11 H11A 109.5 . . ?
N1 C11 H11B 109.5 . . ?
N1 C11 H11C 109.5 . . ?
H11A C11 H11B 109.5 . . ?
H11A C11 H11C 109.5 . . ?
H11B C11 H11C 109.5 . . ?
N1 C12 H12A 109.5 . . ?
N1 C12 H12B 109.5 . . ?
N1 C12 H12C 109.5 . . ?
H12A C12 H12B 109.5 . . ?
H12A C12 H12C 109.5 . . ?
H12B C12 H12C 109.5 . . ?
C14 C13 C4 120.63(17) . . ?
C14 C13 C18 118.32(18) . . ?
C18 C13 C4 120.79(17) . . ?
C13 C14 H14 119.5 . . ?
C15 C14 C13 120.97(19) . . ?
C15 C14 H14 119.5 . . ?
C14 C15 H15 119.9 . . ?
C14 C15 C16 120.16(19) . . ?
C16 C15 H15 119.9 . . ?
C15 C16 H16 120.2 . . ?
C17 C16 C15 119.60(19) . . ?
C17 C16 H16 120.2 . . ?
C16 C17 H17 119.7 . . ?
C18 C17 C16 120.6(2) . . ?
C18 C17 H17 119.7 . . ?
C13 C18 H18 119.8 . . ?
C17 C18 C13 120.33(19) . . ?
C17 C18 H18 119.8 . . ?
C20 C19 C6 121.66(18) . . ?
C20 C19 C24 118.73(19) . . ?
C24 C19 C6 119.48(18) . . ?
C19 C20 H20 119.9 . . ?
C21 C20 C19 120.2(2) . . ?
C21 C20 H20 119.9 . . ?
C20 C21 H21 119.6 . . ?
C20 C21 C22 120.8(2) . . ?
C22 C21 H21 119.6 . . ?
C21 C22 H22 120.2 . . ?
C21 C22 C23 119.6(2) . . ?
C23 C22 H22 120.2 . . ?
C22 C23 H23 119.9 . . ?
C22 C23 C24 120.3(2) . . ?
C24 C23 H23 119.9 . . ?
C19 C24 H24 119.8 . . ?
C23 C24 C19 120.4(2) . . ?
C23 C24 H24 119.8 . . ?
N2 C25 C9 121.2(2) . . ?
N2 C25 H25 119.4 . . ?
C9 C25 H25 119.4 . . ?
N2 C26 H26A 109.6 . . ?
N2 C26 H26B 109.6 . . ?
N2 C26 C27 110.15(18) . . ?
H26A C26 H26B 108.1 . . ?
C27 C26 H26A 109.6 . . ?
C27 C26 H26B 109.6 . . ?
N3 C27 C26 110.26(19) . . ?
N3 C27 H27A 109.6 . . ?
N3 C27 H27B 109.6 . . ?
C26 C27 H27A 109.6 . . ?
C26 C27 H27B 109.6 . . ?
H27A C27 H27B 108.1 . . ?
N3 C28 H28 119.5 . . ?
N3 C28 C29 121.1(2) . . ?
C29 C28 H28 119.5 . . ?
C30 C29 C28 123.04(18) . . ?
C38 C29 C28 117.18(18) . . ?
C38 C29 C30 119.17(17) . . ?
C29 C30 C31 121.95(17) . . ?
C29 C30 C35 118.96(17) . . ?
C35 C30 C31 119.09(17) . . ?
N4 C31 C30 118.22(17) . . ?
C32 C31 N4 122.38(18) . . ?
C32 C31 C30 119.41(17) . . ?
C31 C32 H32 119.8 . . ?
C31 C32 C33 120.45(19) . . ?
C33 C32 H32 119.8 . . ?
C32 C33 H33 118.7 . . ?
C34 C33 C32 122.56(18) . . ?
C34 C33 H33 118.7 . . ?
C33 C34 C35 118.84(17) . . ?
C33 C34 C41 116.89(17) . . ?
C35 C34 C41 123.87(17) . . ?
C30 C35 C34 118.06(17) . . ?
C30 C35 C36 118.20(17) . . ?
C34 C35 C36 123.74(17) . . ?
C35 C36 C47 124.85(17) . . ?
C37 C36 C35 119.03(17) . . ?
C37 C36 C47 115.96(18) . . ?
C36 C37 H37 119.0 . . ?
C36 C37 C38 122.08(19) . . ?
C38 C37 H37 119.0 . . ?
C29 C38 C37 121.13(18) . . ?
C29 C38 H38 119.4 . . ?
C37 C38 H38 119.4 . . ?
N4 C39 H39A 109.5 . . ?
N4 C39 H39B 109.5 . . ?
N4 C39 H39C 109.5 . . ?
H39A C39 H39B 109.5 . . ?
H39A C39 H39C 109.5 . . ?
H39B C39 H39C 109.5 . . ?
N4 C40 H40A 109.5 . . ?
N4 C40 H40B 109.5 . . ?
N4 C40 H40C 109.5 . . ?
H40A C40 H40B 109.5 . . ?
H40A C40 H40C 109.5 . . ?
H40B C40 H40C 109.5 . . ?
C42 C41 C34 121.54(18) . . ?
C46 C41 C34 119.96(17) . . ?
C46 C41 C42 118.20(18) . . ?
C41 C42 H42 119.7 . . ?
C43 C42 C41 120.5(2) . . ?
C43 C42 H42 119.7 . . ?
C42 C43 H43 119.8 . . ?
C44 C43 C42 120.5(2) . . ?
C44 C43 H43 119.8 . . ?
C43 C44 H44 120.1 . . ?
C43 C44 C45 119.8(2) . . ?
C45 C44 H44 120.1 . . ?
C44 C45 H45 120.1 . . ?
C46 C45 C44 119.8(2) . . ?
C46 C45 H45 120.1 . . ?
C41 C46 H46 119.4 . . ?
C45 C46 C41 121.11(19) . . ?
C45 C46 H46 119.4 . . ?
C48 C47 C36 120.66(18) . . ?
C48 C47 C52 118.42(19) . . ?
C52 C47 C36 120.55(18) . . ?
C47 C48 H48 119.5 . . ?
C49 C48 C47 121.0(2) . . ?
C49 C48 H48 119.5 . . ?
C48 C49 H49 120.0 . . ?
C50 C49 C48 120.0(2) . . ?
C50 C49 H49 120.0 . . ?
C49 C50 H50 120.1 . . ?
C49 C50 C51 119.8(2) . . ?
C51 C50 H50 120.1 . . ?
C50 C51 H51 119.9 . . ?
C50 C51 C52 120.2(2) . . ?
C52 C51 H51 119.9 . . ?
C47 C52 H52 119.8 . . ?
C51 C52 C47 120.5(2) . . ?
C51 C52 H52 119.8 . . ?

loop_
_geom_bond_atom_site_label_1
_geom_bond_atom_site_label_2
_geom_bond_distance
_geom_bond_site_symmetry_2
_geom_bond_publ_flag
N1 C1 1.424(2) . ?
N1 C11 1.464(3) . ?
N1 C12 1.454(3) . ?
N2 C25 1.267(3) . ?
N2 C26 1.453(3) . ?
N3 C27 1.459(3) . ?
N3 C28 1.265(3) . ?
N4 C31 1.418(2) . ?
N4 C39 1.460(2) . ?
N4 C40 1.457(3) . ?
C1 C2 1.367(3) . ?
C1 C10 1.435(3) . ?
C2 H2 0.9300 . ?
C2 C3 1.401(3) . ?
C3 H3 0.9300 . ?
C3 C4 1.373(3) . ?
C4 C5 1.448(3) . ?
C4 C13 1.493(3) . ?
C5 C6 1.439(3) . ?
C5 C10 1.443(3) . ?
C6 C7 1.379(3) . ?
C6 C19 1.489(3) . ?
C7 H7 0.9300 . ?
C7 C8 1.392(3) . ?
C8 H8 0.9300 . ?
C8 C9 1.365(3) . ?
C9 C10 1.437(3) . ?
C9 C25 1.485(3) . ?
C11 H11A 0.9600 . ?
C11 H11B 0.9600 . ?
C11 H11C 0.9600 . ?
C12 H12A 0.9600 . ?
C12 H12B 0.9600 . ?
C12 H12C 0.9600 . ?
C13 C14 1.392(3) . ?
C13 C18 1.401(3) . ?
C14 H14 0.9300 . ?
C14 C15 1.380(3) . ?
C15 H15 0.9300 . ?
C15 C16 1.383(3) . ?
C16 H16 0.9300 . ?
C16 C17 1.382(3) . ?
C17 H17 0.9300 . ?
C17 C18 1.381(3) . ?
C18 H18 0.9300 . ?
C19 C20 1.394(3) . ?
C19 C24 1.398(3) . ?
C20 H20 0.9300 . ?
C20 C21 1.376(3) . ?
C21 H21 0.9300 . ?
C21 C22 1.381(3) . ?
C22 H22 0.9300 . ?
C22 C23 1.382(4) . ?
C23 H23 0.9300 . ?
C23 C24 1.382(3) . ?
C24 H24 0.9300 . ?
C25 H25 0.9300 . ?
C26 H26A 0.9700 . ?
C26 H26B 0.9700 . ?
C26 C27 1.508(3) . ?
C27 H27A 0.9700 . ?
C27 H27B 0.9700 . ?
C28 H28 0.9300 . ?
C28 C29 1.480(3) . ?
C29 C30 1.435(3) . ?
C29 C38 1.372(3) . ?
C30 C31 1.439(3) . ?
C30 C35 1.437(3) . ?
C31 C32 1.369(3) . ?
C32 H32 0.9300 . ?
C32 C33 1.398(3) . ?
C33 H33 0.9300 . ?
C33 C34 1.370(3) . ?
C34 C35 1.439(3) . ?
C34 C41 1.494(2) . ?
C35 C36 1.440(3) . ?
C36 C37 1.372(3) . ?
C36 C47 1.494(3) . ?
C37 H37 0.9300 . ?
C37 C38 1.388(3) . ?
C38 H38 0.9300 . ?
C39 H39A 0.9600 . ?
C39 H39B 0.9600 . ?
C39 H39C 0.9600 . ?
C40 H40A 0.9600 . ?
C40 H40B 0.9600 . ?
C40 H40C 0.9600 . ?
C41 C42 1.395(3) . ?
C41 C46 1.394(3) . ?
C42 H42 0.9300 . ?
C42 C43 1.382(3) . ?
C43 H43 0.9300 . ?
C43 C44 1.377(3) . ?
C44 H44 0.9300 . ?
C44 C45 1.384(3) . ?
C45 H45 0.9300 . ?
C45 C46 1.380(3) . ?
C46 H46 0.9300 . ?
C47 C48 1.391(3) . ?
C47 C52 1.396(3) . ?
C48 H48 0.9300 . ?
C48 C49 1.381(3) . ?
C49 H49 0.9300 . ?
C49 C50 1.381(4) . ?
C50 H50 0.9300 . ?
C50 C51 1.384(4) . ?
C51 H51 0.9300 . ?
C51 C52 1.386(3) . ?
C52 H52 0.9300 . ?

loop_
_geom_torsion_atom_site_label_1
_geom_torsion_atom_site_label_2
_geom_torsion_atom_site_label_3
_geom_torsion_atom_site_label_4
_geom_torsion
_geom_torsion_site_symmetry_1
_geom_torsion_site_symmetry_2
_geom_torsion_site_symmetry_3
_geom_torsion_site_symmetry_4
_geom_torsion_publ_flag
N1 C1 C2 C3 177.95(19) . . . . ?
N1 C1 C10 C5 173.06(16) . . . . ?
N1 C1 C10 C9 -7.8(3) . . . . ?
N2 C26 C27 N3 177.20(19) . . . . ?
N3 C28 C29 C30 -152.6(2) . . . . ?
N3 C28 C29 C38 36.4(3) . . . . ?
N4 C31 C32 C33 -178.53(17) . . . . ?
C1 C2 C3 C4 5.1(3) . . . . ?
C2 C1 C10 C5 -7.0(3) . . . . ?
C2 C1 C10 C9 172.13(19) . . . . ?
C2 C3 C4 C5 1.0(3) . . . . ?
C2 C3 C4 C13 -173.06(19) . . . . ?
C3 C4 C5 C6 171.83(19) . . . . ?
C3 C4 C5 C10 -9.8(3) . . . . ?
C3 C4 C13 C14 -55.3(3) . . . . ?
C3 C4 C13 C18 118.7(2) . . . . ?
C4 C5 C6 C7 171.80(19) . . . . ?
C4 C5 C6 C19 -10.6(3) . . . . ?
C4 C5 C10 C1 12.8(3) . . . . ?
C4 C5 C10 C9 -166.43(17) . . . . ?
C4 C13 C14 C15 175.91(18) . . . . ?
C4 C13 C18 C17 -175.03(19) . . . . ?
C5 C4 C13 C14 131.0(2) . . . . ?
C5 C4 C13 C18 -55.0(3) . . . . ?
C5 C6 C7 C8 -2.0(3) . . . . ?
C5 C6 C19 C20 -50.6(3) . . . . ?
C5 C6 C19 C24 133.7(2) . . . . ?
C6 C5 C10 C1 -168.76(17) . . . . ?
C6 C5 C10 C9 12.0(3) . . . . ?
C6 C7 C8 C9 5.2(4) . . . . ?
C6 C19 C20 C21 -178.58(19) . . . . ?
C6 C19 C24 C23 177.79(19) . . . . ?
C7 C6 C19 C20 127.1(2) . . . . ?
C7 C6 C19 C24 -48.7(3) . . . . ?
C7 C8 C9 C10 0.5(3) . . . . ?
C7 C8 C9 C25 -172.5(2) . . . . ?
C8 C9 C10 C1 171.64(19) . . . . ?
C8 C9 C10 C5 -9.2(3) . . . . ?
C8 C9 C25 N2 -42.0(3) . . . . ?
C10 C1 C2 C3 -1.9(3) . . . . ?
C10 C5 C6 C7 -6.6(3) . . . . ?
C10 C5 C6 C19 171.05(17) . . . . ?
C10 C9 C25 N2 145.3(2) . . . . ?
C11 N1 C1 C2 104.3(2) . . . . ?
C11 N1 C1 C10 -75.8(2) . . . . ?
C12 N1 C1 C2 -26.0(3) . . . . ?
C12 N1 C1 C10 153.89(19) . . . . ?
C13 C4 C5 C6 -14.7(3) . . . . ?
C13 C4 C5 C10 163.69(17) . . . . ?
C13 C14 C15 C16 -1.4(3) . . . . ?
C14 C13 C18 C17 -0.9(3) . . . . ?
C14 C15 C16 C17 0.0(3) . . . . ?
C15 C16 C17 C18 0.8(3) . . . . ?
C16 C17 C18 C13 -0.4(3) . . . . ?
C18 C13 C14 C15 1.8(3) . . . . ?
C19 C6 C7 C8 -179.9(2) . . . . ?
C19 C20 C21 C22 1.4(3) . . . . ?
C20 C19 C24 C23 1.9(3) . . . . ?
C20 C21 C22 C23 1.0(3) . . . . ?
C21 C22 C23 C24 -1.9(3) . . . . ?
C22 C23 C24 C19 0.4(3) . . . . ?
C24 C19 C20 C21 -2.8(3) . . . . ?
C25 N2 C26 C27 117.4(2) . . . . ?
C25 C9 C10 C1 -15.9(3) . . . . ?
C25 C9 C10 C5 163.30(18) . . . . ?
C26 N2 C25 C9 173.90(18) . . . . ?
C27 N3 C28 C29 -173.28(18) . . . . ?
C28 N3 C27 C26 -130.3(2) . . . . ?
C28 C29 C30 C31 19.5(3) . . . . ?
C28 C29 C30 C35 -160.33(17) . . . . ?
C28 C29 C38 C37 170.79(18) . . . . ?
C29 C30 C31 N4 9.3(3) . . . . ?
C29 C30 C31 C32 -170.53(18) . . . . ?
C29 C30 C35 C34 164.95(16) . . . . ?
C29 C30 C35 C36 -14.1(2) . . . . ?
C30 C29 C38 C37 -0.5(3) . . . . ?
C30 C31 C32 C33 1.3(3) . . . . ?
C30 C35 C36 C37 8.0(3) . . . . ?
C30 C35 C36 C47 -167.12(17) . . . . ?
C31 C30 C35 C34 -14.9(2) . . . . ?
C31 C30 C35 C36 166.11(16) . . . . ?
C31 C32 C33 C34 -6.3(3) . . . . ?
C32 C33 C34 C35 0.4(3) . . . . ?
C32 C33 C34 C41 173.42(18) . . . . ?
C33 C34 C35 C30 10.1(3) . . . . ?
C33 C34 C35 C36 -170.93(18) . . . . ?
C33 C34 C41 C42 55.2(3) . . . . ?
C33 C34 C41 C46 -118.4(2) . . . . ?
C34 C35 C36 C37 -170.98(18) . . . . ?
C34 C35 C36 C47 13.9(3) . . . . ?
C34 C41 C42 C43 -175.28(18) . . . . ?
C34 C41 C46 C45 174.16(18) . . . . ?
C35 C30 C31 N4 -170.87(16) . . . . ?
C35 C30 C31 C32 9.3(3) . . . . ?
C35 C34 C41 C42 -132.2(2) . . . . ?
C35 C34 C41 C46 54.2(3) . . . . ?
C35 C36 C37 C38 2.0(3) . . . . ?
C35 C36 C47 C48 56.9(3) . . . . ?
C35 C36 C47 C52 -130.2(2) . . . . ?
C36 C37 C38 C29 -5.9(3) . . . . ?
C36 C47 C48 C49 173.56(19) . . . . ?
C36 C47 C52 C51 -174.9(2) . . . . ?
C37 C36 C47 C48 -118.3(2) . . . . ?
C37 C36 C47 C52 54.5(3) . . . . ?
C38 C29 C30 C31 -169.70(17) . . . . ?
C38 C29 C30 C35 10.5(3) . . . . ?
C39 N4 C31 C30 71.3(2) . . . . ?
C39 N4 C31 C32 -108.9(2) . . . . ?
C40 N4 C31 C30 -156.74(19) . . . . ?
C40 N4 C31 C32 23.1(3) . . . . ?
C41 C34 C35 C30 -162.37(17) . . . . ?
C41 C34 C35 C36 16.6(3) . . . . ?
C41 C42 C43 C44 1.5(3) . . . . ?
C42 C41 C46 C45 0.4(3) . . . . ?
C42 C43 C44 C45 -0.1(3) . . . . ?
C43 C44 C45 C46 -1.1(3) . . . . ?
C44 C45 C46 C41 1.0(3) . . . . ?
C46 C41 C42 C43 -1.6(3) . . . . ?
C47 C36 C37 C38 177.48(19) . . . . ?
C47 C48 C49 C50 1.1(3) . . . . ?
C48 C47 C52 C51 -1.9(3) . . . . ?
C48 C49 C50 C51 -1.3(4) . . . . ?
C49 C50 C51 C52 -0.1(4) . . . . ?
C50 C51 C52 C47 1.7(4) . . . . ?
C52 C47 C48 C49 0.5(3) . . . . ?

loop_
_exptl_oxdiff_crystal_face_indexfrac_h
_exptl_oxdiff_crystal_face_indexfrac_k
_exptl_oxdiff_crystal_face_indexfrac_l
_exptl_oxdiff_crystal_face_x
_exptl_oxdiff_crystal_face_y
_exptl_oxdiff_crystal_face_z
-4.0035 6.9944 -6.0125 -0.9148 0.1977 -0.1967
4.9999 -3.9963 -15.9869 0.8275 -0.1894 -0.5241
1.9957 2.9981 -29.9972 0.0225 -0.0311 -0.9770
-1.9948 -3.9987 29.9976 0.0298 -0.0470 1.0113
-0.9988 -1.0112 -34.0024 -0.1790 -0.5988 -0.7943
0.0003 0.0086 34.0005 0.0983 0.4534 0.8782
3.9910 7.0120 0.0061 0.1661 0.8160 -0.4385
-3.9911 -7.0122 -1.0061 -0.1690 -0.8294 0.4126
3.0049 -8.0010 -9.9896 0.7879 -0.5564 -0.1327
